data_8100929
loop_
_publ_author_name
'Wartchow, R.'
'Frackenpohl, J.'
'Hoffmann, H. M. R.'

_publ_section_title
;
Crystal structure of (1S,2R,4S,5S)-5-ethynyl-2-hydroxymethyl-1-azabicyclo
[2.2.2]octane, (HC~2~)(HOCH~2~)(C~7~H~11~N)
;
_journal_issue 2
_journal_name_full 'Zeitschrift f\"ur Kristallographie - New Crystal Structures'
_journal_page_first 235
_journal_page_last 236
_journal_volume 216
_journal_year 2001
_chemical_formula_moiety (HC2)(HOCH2)(C7H11N)
_chemical_formula_structural (HC2)(HOCH2)(C7H11N)
_chemical_formula_sum 'C10 H15 N O'
_chemical_formula_weight 165.23
_chemical_melting_point 317
_chemical_name_common 10,11-didehydro-quincoridine
_space_group_IT_number 19
_symmetry_cell_setting orthorhombic
_symmetry_Int_Tables_number 19
_symmetry_space_group_name_Hall 'P 2ac 2ab'
_symmetry_space_group_name_H-M 'P 21 21 21'
_cell_angle_alpha 90.00
_cell_angle_beta 90.00
_cell_angle_gamma 90.00
_cell_formula_units_Z 4
_cell_length_a 7.702(1)
_cell_length_b 9.844(1)
_cell_length_c 12.706(2)
_cell_measurement_temperature 300(2)
_cell_volume 963.3(2)
_diffrn_ambient_temperature 300(2)
_exptl_crystal_density_diffrn 1.139
_cod_depositor_comments
;
The following automatic conversions were performed:

'_chemical_melting_point' value '317 K' was changed to '317' - the
value should be numeric and without a unit designator.

Automatic conversion script
Id: cif_fix_values 1646 2011-03-28 12:23:43Z adriana 
;
_cod_database_code 8100929

loop_
_symmetry_equiv_pos_as_xyz
'x, y, z'
'x+1/2, -y+1/2, -z'
'-x, y+1/2, -z+1/2'
'-x+1/2, -y, z+1/2'

loop_
_atom_site_aniso_label
_atom_site_aniso_U_11
_atom_site_aniso_U_22
_atom_site_aniso_U_33
_atom_site_aniso_U_23
_atom_site_aniso_U_13
_atom_site_aniso_U_12
O1 0.0552(10) 0.0844(10) 0.0487(7) -0.0028(7) 0.0133(7) -0.0152(8)
N1 0.0368(10) 0.0746(11) 0.0441(8) 0.0116(8) 0.0034(8) 0.0014(8)
C2 0.0452(13) 0.0562(12) 0.0383(9) 0.0028(9) 0.0000(8) -0.0039(11)
C3 0.074(2) 0.0612(13) 0.0494(10) -0.0040(10) 0.0054(10) 0.0151(13)
C4 0.081(2) 0.0469(11) 0.0608(12) 0.0009(10) -0.0034(13) 0.0004(11)
C5 0.0585(14) 0.0555(13) 0.0451(10) 0.0079(10) -0.0009(10) -0.0053(13)
C6 0.057(2) 0.066(2) 0.0421(9) -0.0009(10) 0.0036(9) 0.0106(11)
C7 0.055(2) 0.120(2) 0.0743(14) 0.033(2) -0.0060(12) -0.028(2)
C8 0.107(2) 0.077(2) 0.0809(14) 0.0120(13) -0.025(2) -0.032(2)
C9 0.0467(13) 0.0655(13) 0.0628(11) -0.0014(10) 0.0136(11) -0.0014(11)
C10 0.066(2) 0.0536(13) 0.0545(12) 0.0086(10) -0.0031(11) 0.0029(14)
C11 0.066(2) 0.095(2) 0.0779(14) 0.0114(12) -0.0108(12) -0.002(2)

loop_
_atom_site_label
_atom_site_type_symbol
_atom_site_fract_x
_atom_site_fract_y
_atom_site_fract_z
_atom_site_U_iso_or_equiv
_atom_site_thermal_displace_type
_atom_site_occupancy
_atom_site_calc_flag
_atom_site_refinement_flags
_atom_site_disorder_group
O1 O 0.4658(2) 0.68670(14) 0.39667(9) 0.0628(4) Uani 1 d D .
H1 H 0.5530(26) 0.7739(15) 0.3916(15) 0.125(8) Uiso 1 d D .
N1 N 0.1710(2) 0.5787(2) 0.61062(10) 0.0518(4) Uani 1 d . .
C2 C 0.2879(2) 0.5680(2) 0.51836(12) 0.0466(5) Uani 1 d . .
H2 H 0.2159(2) 0.5405(2) 0.45841(12) 0.056 Uiso 1 calc R .
C3 C 0.4214(3) 0.4554(2) 0.53558(13) 0.0615(6) Uani 1 d . .
H3 H 0.4370(3) 0.4040(2) 0.47114(13) 0.074 Uiso 1 calc R .
H4 H 0.5323(3) 0.4945(2) 0.55521(13) 0.074 Uiso 1 calc R .
C4 C 0.3565(3) 0.3622(2) 0.62283(13) 0.0628(6) Uani 1 d . .
H5 H 0.4277(3) 0.2799(2) 0.62691(13) 0.075 Uiso 1 calc R .
C5 C 0.3604(3) 0.4392(2) 0.72744(11) 0.0530(5) Uani 1 d . .
H6 H 0.2900(3) 0.3886(2) 0.77830(11) 0.064 Uiso 1 calc R .
C6 C 0.2722(3) 0.5776(2) 0.70838(12) 0.0550(6) Uani 1 d . .
H7 H 0.1961(3) 0.5981(2) 0.76712(12) 0.066 Uiso 1 calc R .
H8 H 0.3603(3) 0.6479(2) 0.70503(12) 0.066 Uiso 1 calc R .
C7 C 0.0592(3) 0.4558(3) 0.6104(2) 0.0831(7) Uani 1 d . .
H9 H -0.0221(3) 0.4610(3) 0.5523(2) 0.100 Uiso 1 calc R .
H10 H -0.0069(3) 0.4522(3) 0.6753(2) 0.100 Uiso 1 calc R .
C8 C 0.1687(3) 0.3266(2) 0.5999(2) 0.0884(8) Uani 1 d . .
H11 H 0.1283(3) 0.2584(2) 0.6492(2) 0.106 Uiso 1 calc R .
H12 H 0.1583(3) 0.2902(2) 0.5292(2) 0.106 Uiso 1 calc R .
C9 C 0.3668(3) 0.7031(2) 0.49065(13) 0.0583(5) Uani 1 d . .
H13 H 0.2762(3) 0.7701(2) 0.47982(13) 0.070 Uiso 1 calc R .
H14 H 0.4411(3) 0.7342(2) 0.54741(13) 0.070 Uiso 1 calc R .
C10 C 0.5353(3) 0.4539(2) 0.77103(14) 0.0582(5) Uani 1 d . .
C11 C 0.6727(3) 0.4635(2) 0.8086(2) 0.0794(7) Uani 1 d . .
H15 H 0.7824(3) 0.4711(2) 0.8386(2) 0.095 Uiso 1 calc R .

loop_
_geom_bond_atom_site_label_1
_geom_bond_atom_site_label_2
_geom_bond_distance
_geom_bond_site_symmetry_2
_geom_bond_publ_flag
O1 C9 1.426(2) . y
N1 C6 1.466(2) . y
N1 C2 1.482(2) . y
N1 C7 1.485(2) . y
C2 C9 1.504(2) . y
C2 C3 1.528(2) . y
C3 C4 1.523(2) . y
C4 C8 1.516(3) . y
C4 C5 1.530(2) . y
C5 C10 1.464(3) . y
C5 C6 1.541(2) . y
C7 C8 1.532(3) . y
C10 C11 1.165(3) . y

loop_
_cod_related_entry_id
_cod_related_entry_database
_cod_related_entry_code
1 ChemSpider 10117831
